data_4109505
loop_
_publ_author_name
'Sergio Abad'
'Francisco Bosc\'a'
'Luis R. Domingo'
'Salvador Gil'
'Uwe Pischel'
'Miguel A. Miranda'

_publ_contact_author_address 'Avda. de los Naranjos s/n. 46022. Valencia. Spain'
_publ_contact_author_email mmiranda@qim.upv.es
_publ_contact_author_fax 0034963877809
_publ_contact_author_name 'Miguel. A. Miranda'
_publ_contact_author_phone 0034963877807
_publ_section_title
;
 Triplet Reactivity and Regio-/Stereoselectivity in the Macrocyclization
 of Diastereomeric Ketoprofen-Quencher Conjugates via Remote Hydrogen
 Abstractions
;
_journal_name_full 'Journal of the American Chemical Society'
_journal_page_first 7407
_journal_page_last 7420
_journal_paper_doi 10.1021/ja0712827
_journal_volume 129
_journal_year 2007
_chemical_absolute_configuration ad
_chemical_compound_source 'synthesis as described'
_chemical_formula_moiety 'C21 H23 N O3'
_chemical_formula_sum 'C21 H23 N O3'
_chemical_formula_weight 337.4
_chemical_name_common 2004uv09sd02
_chemical_name_systematic
;
 ?
;
_space_group_IT_number 4
_symmetry_cell_setting monoclinic
_symmetry_Int_Tables_number 4
_symmetry_space_group_name_Hall 'P 2yb'
_symmetry_space_group_name_H-M 'P 1 21 1'
_atom_sites_solution_hydrogens geom
_atom_sites_solution_primary direct
_atom_sites_solution_secondary difmap
_audit_creation_date 2004-05-19T11:50:24-00:00
_audit_creation_method 'WinGX routine CIF_UPDATE'
_cell_angle_alpha 90
_cell_angle_beta 104.792(10)
_cell_angle_gamma 90
_cell_formula_units_Z 8
_cell_length_a 8.207(2)
_cell_length_b 27.329(7)
_cell_length_c 15.559(2)
_cell_measurement_reflns_used 5686
_cell_measurement_temperature 120.0(1)
_cell_measurement_theta_max 65.089
_cell_measurement_theta_min 1.027
_cell_measurement_wavelength 1.5418
_cell_volume 3374.1(13)
_computing_cell_refinement 'HKL Scalepack (Otwinowski & Minor 1997)'
_computing_data_collection 'Collect (Nonius BV, 1997-2000)'
_computing_data_reduction 'HKL Denzo and Scalepack (Otwinowski & Minor 1997)'
_computing_molecular_graphics 'Ortep-3 for Windows (Farrugia, 1997)'
_computing_publication_material 'WinGX publication routines (Farrugia, 1999)'
_computing_structure_refinement 'SHELXL-97 (Sheldrick, 1997)'
_computing_structure_solution 'SIR-97 (Altomare et al., 1999)'
_diffrn_ambient_temperature 120.0(1)
_diffrn_measured_fraction_theta_full 0.984
_diffrn_measured_fraction_theta_max 0.984
_diffrn_measurement_device '135mm CCD camera on \k-goniostat'
_diffrn_measurement_device_type KappaCCD2000
_diffrn_measurement_method CCD
_diffrn_orient_matrix_type 'by Nonius Collect from scalepack cell'
_diffrn_orient_matrix_UB_11 -0.0319063
_diffrn_orient_matrix_UB_12 -0.0057036
_diffrn_orient_matrix_UB_13 -0.0656641
_diffrn_orient_matrix_UB_21 0.1218061
_diffrn_orient_matrix_UB_22 0
_diffrn_orient_matrix_UB_23 -0.0000695
_diffrn_orient_matrix_UB_31 0.0050349
_diffrn_orient_matrix_UB_32 -0.0361439
_diffrn_orient_matrix_UB_33 0.0103619
_diffrn_radiation_monochromator 'graded mirror'
_diffrn_radiation_probe x-ray
_diffrn_radiation_type CuK\a
_diffrn_radiation_wavelength 1.5418
_diffrn_reflns_av_R_equivalents 0.0765
_diffrn_reflns_av_unetI/netI 0.0473
_diffrn_reflns_limit_h_max 9
_diffrn_reflns_limit_h_min -9
_diffrn_reflns_limit_k_max 32
_diffrn_reflns_limit_k_min -32
_diffrn_reflns_limit_l_max 18
_diffrn_reflns_limit_l_min 0
_diffrn_reflns_number 38385
_diffrn_reflns_reduction_process
;
 Scaled and merged with SORTAV
 R.H. Blessing, (1987) Cryst. Rev. 1, 3-58
 R.H. Blessing, (1989) J. Appl. Cryst. 22, 396-397
;
_diffrn_reflns_theta_full 65.29
_diffrn_reflns_theta_max 65.29
_diffrn_reflns_theta_min 2.94
_exptl_absorpt_coefficient_mu 0.708
_exptl_absorpt_correction_T_max 0.9635
_exptl_absorpt_correction_T_min 0.6279
_exptl_absorpt_correction_type multi-scan
_exptl_absorpt_process_details
;
 R.H. Blessing, Acta Cryst. (1995), A51, 33-38
;
_exptl_crystal_colour colourless
_exptl_crystal_density_diffrn 1.328
_exptl_crystal_description plate
_exptl_crystal_F_000 1440
_exptl_crystal_size_max 0.5
_exptl_crystal_size_mid 0.14
_exptl_crystal_size_min 0.06
_refine_diff_density_max 0.248
_refine_diff_density_min -0.276
_refine_diff_density_rms 0.058
_refine_ls_abs_structure_details 'Flack H D (1983), Acta Cryst. A39, 876-881'
_refine_ls_abs_structure_Flack -0.06(18)
_refine_ls_extinction_coef 0.0057(5)
_refine_ls_extinction_expression Fc^*^=kFc[1+0.001xFc^2^\l^3^/sin(2\q)]^-1/4^
_refine_ls_extinction_method SHELXL
_refine_ls_goodness_of_fit_ref 1.064
_refine_ls_hydrogen_treatment mixed
_refine_ls_matrix_type full
_refine_ls_number_parameters 925
_refine_ls_number_reflns 11033
_refine_ls_number_restraints 1
_refine_ls_restrained_S_all 1.064
_refine_ls_R_factor_all 0.0673
_refine_ls_R_factor_gt 0.0585
_refine_ls_shift/su_max 0
_refine_ls_shift/su_mean 0
_refine_ls_structure_factor_coef Fsqd
_refine_ls_weighting_details 'calc w=1/[\s^2^(Fo^2^)+(0.1023P)^2^+0.6425P] where P=(Fo^2^+2Fc^2^)/3'
_refine_ls_weighting_scheme calc
_refine_ls_wR_factor_gt 0.1478
_refine_ls_wR_factor_ref 0.1636
_reflns_number_gt 9307
_reflns_number_total 11033
_reflns_threshold_expression >2sigma(I)
_cod_data_source_file ja0712827si20070227_040914.cif
_cod_data_source_block 2004uv09
_cod_original_cell_volume 3374.2(12)
_cod_original_sg_symbol_H-M 'P 21'
_cod_database_code 4109505

loop_
_symmetry_equiv_pos_as_xyz
'x, y, z'
'-x, y+1/2, -z'

loop_
_atom_site_label
_atom_site_type_symbol
_atom_site_fract_x
_atom_site_fract_y
_atom_site_fract_z
_atom_site_U_iso_or_equiv
_atom_site_adp_type
_atom_site_occupancy
_atom_site_symmetry_multiplicity
_atom_site_calc_flag
_atom_site_refinement_flags
O1 O 0.2636(3) 0.19302(9) 0.18135(14) 0.0479(5) Uani 1 1 d .
C2 C 0.0855(4) 0.18671(13) 0.1666(2) 0.0462(7) Uani 1 1 d .
H2 H 0.0289 0.2171 0.1379 0.055 Uiso 1 1 calc R
C3 C 0.0519(4) 0.18221(13) 0.2592(2) 0.0484(8) Uani 1 1 d .
H3A H 0.0019 0.2126 0.2757 0.058 Uiso 1 1 calc R
H3B H -0.0243 0.1544 0.2615 0.058 Uiso 1 1 calc R
C4 C 0.2270(4) 0.17338(14) 0.3199(2) 0.0524(8) Uani 1 1 d .
H4A H 0.2352 0.1852 0.381 0.063 Uiso 1 1 calc R
H4B H 0.2578 0.1383 0.3219 0.063 Uiso 1 1 calc R
C5 C 0.3356(4) 0.20352(14) 0.2745(2) 0.0504(8) Uani 1 1 d .
H5 H 0.3179 0.239 0.2852 0.061 Uiso 1 1 calc R
C6 C 0.5247(4) 0.19320(14) 0.2980(2) 0.0529(8) Uani 1 1 d .
H6A H 0.5819 0.2198 0.274 0.063 Uiso 1 1 calc R
H6B H 0.5683 0.1933 0.3635 0.063 Uiso 1 1 calc R
N7 N 0.5662(4) 0.14678(11) 0.2635(2) 0.0498(7) Uani 1 1 d .
C8 C 0.5792(4) 0.10338(14) 0.3057(2) 0.0478(8) Uani 1 1 d .
O9 O 0.5997(3) 0.09911(10) 0.38745(15) 0.0545(6) Uani 1 1 d .
C10 C 0.5507(4) 0.05842(13) 0.2444(2) 0.0476(8) Uani 1 1 d .
H10 H 0.5882 0.0664 0.1897 0.057 Uiso 1 1 calc R
C11 C 0.6467(4) 0.01364(14) 0.2883(2) 0.0529(9) Uani 1 1 d .
H11A H 0.6172 0.007 0.3444 0.079 Uiso 1 1 calc R
H11B H 0.768 0.0197 0.3002 0.079 Uiso 1 1 calc R
H11C H 0.6165 -0.0146 0.2487 0.079 Uiso 1 1 calc R
C12 C 0.3591(4) 0.05388(13) 0.2194(2) 0.0458(7) Uani 1 1 d .
C13 C 0.2684(4) 0.08753(12) 0.1579(2) 0.0438(7) Uani 1 1 d .
H13 H 0.3252 0.1052 0.1217 0.053 Uiso 1 1 calc R
C14 C 0.0990(4) 0.09588(13) 0.1483(2) 0.0460(7) Uani 1 1 d .
C15 C 0.0131(4) 0.06573(13) 0.1945(2) 0.0463(7) Uani 1 1 d .
H15 H -0.1043 0.0701 0.1879 0.056 Uiso 1 1 calc R
C16 C 0.0998(4) 0.02951(14) 0.2498(2) 0.0509(8) Uani 1 1 d .
H16 H 0.0396 0.0078 0.2781 0.061 Uiso 1 1 calc R
C17 C 0.2728(4) 0.02431(14) 0.2646(2) 0.0506(8) Uani 1 1 d .
H17 H 0.3315 0.0006 0.3056 0.061 Uiso 1 1 calc R
C18 C 0.0237(4) 0.14312(13) 0.1021(2) 0.0453(7) Uani 1 1 d .
O19 O 0.0939(3) 0.15477(9) 0.02847(15) 0.0493(5) Uani 1 1 d .
H19 H 0.081 0.1308 -0.0065 0.074 Uiso 1 1 calc R
C20 C -0.1675(4) 0.14159(13) 0.0689(2) 0.0464(7) Uani 1 1 d .
C21 C -0.2392(4) 0.10366(14) 0.0116(2) 0.0515(8) Uani 1 1 d .
H21 H -0.1687 0.0788 -0.002 0.062 Uiso 1 1 calc R
C22 C -0.4111(4) 0.10159(15) -0.0258(2) 0.0550(9) Uani 1 1 d .
H22 H -0.4577 0.0753 -0.0642 0.066 Uiso 1 1 calc R
C23 C -0.5157(4) 0.13794(15) -0.0074(2) 0.0554(9) Uani 1 1 d .
H23 H -0.6336 0.1369 -0.0336 0.067 Uiso 1 1 calc R
C24 C -0.4469(4) 0.17559(15) 0.0493(2) 0.0541(9) Uani 1 1 d .
H24 H -0.518 0.2003 0.0626 0.065 Uiso 1 1 calc R
C25 C -0.2747(4) 0.17765(14) 0.0871(2) 0.0520(8) Uani 1 1 d .
H25 H -0.229 0.2039 0.1259 0.062 Uiso 1 1 calc R
O26 O 0.7918(3) 0.19559(9) 0.69129(14) 0.0495(5) Uani 1 1 d .
C27 C 0.6116(4) 0.18808(13) 0.6725(2) 0.0470(7) Uani 1 1 d .
H27 H 0.5542 0.2186 0.6447 0.056 Uiso 1 1 calc R
C28 C 0.5734(4) 0.18131(15) 0.7637(2) 0.0521(8) Uani 1 1 d .
H28A H 0.5242 0.2114 0.7821 0.062 Uiso 1 1 calc R
H28B H 0.4948 0.1537 0.7626 0.062 Uiso 1 1 calc R
C29 C 0.7472(4) 0.17044(14) 0.8260(2) 0.0545(9) Uani 1 1 d .
H29A H 0.753 0.1805 0.8878 0.065 Uiso 1 1 calc R
H29B H 0.776 0.1353 0.8252 0.065 Uiso 1 1 calc R
C30 C 0.8599(4) 0.20144(15) 0.7857(2) 0.0522(8) Uani 1 1 d .
H30 H 0.8449 0.2364 0.8011 0.063 Uiso 1 1 calc R
C31 C 1.0483(4) 0.19019(13) 0.8102(2) 0.0524(8) Uani 1 1 d .
H31A H 1.1079 0.2175 0.7896 0.063 Uiso 1 1 calc R
H31B H 1.089 0.1886 0.8758 0.063 Uiso 1 1 calc R
N32 N 1.0921(4) 0.14490(11) 0.7731(2) 0.0525(7) Uani 1 1 d .
C33 C 1.0987(4) 0.10000(14) 0.8103(2) 0.0496(8) Uani 1 1 d .
O34 O 1.1062(3) 0.09286(9) 0.88956(15) 0.0540(6) Uani 1 1 d .
C35 C 1.0802(4) 0.05717(14) 0.7448(2) 0.0510(8) Uani 1 1 d .
H35 H 1.1234 0.0673 0.6929 0.061 Uiso 1 1 calc R
C36 C 1.1745(4) 0.01214(14) 0.7874(3) 0.0560(9) Uani 1 1 d .
H36A H 1.1374 0.0034 0.8404 0.084 Uiso 1 1 calc R
H36B H 1.2957 0.019 0.8042 0.084 Uiso 1 1 calc R
H36C H 1.1515 -0.0151 0.745 0.084 Uiso 1 1 calc R
C37 C 0.8895(4) 0.05235(13) 0.7152(2) 0.0478(8) Uani 1 1 d .
C38 C 0.7999(4) 0.08813(13) 0.6576(2) 0.0476(8) Uani 1 1 d .
H38 H 0.8575 0.107 0.6233 0.057 Uiso 1 1 calc R
C39 C 0.6317(4) 0.09696(13) 0.6490(2) 0.0459(7) Uani 1 1 d .
C40 C 0.5440(4) 0.06598(13) 0.6929(2) 0.0475(8) Uani 1 1 d .
H40 H 0.4274 0.0712 0.6876 0.057 Uiso 1 1 calc R
C41 C 0.6271(4) 0.02763(14) 0.7439(2) 0.0516(8) Uani 1 1 d .
H41 H 0.5655 0.0052 0.7702 0.062 Uiso 1 1 calc R
C42 C 0.8002(4) 0.02160(14) 0.7571(2) 0.0504(8) Uani 1 1 d .
H42 H 0.857 -0.0037 0.795 0.061 Uiso 1 1 calc R
C43 C 0.5571(4) 0.14527(13) 0.6054(2) 0.0460(8) Uani 1 1 d .
O44 O 0.6300(3) 0.15889(9) 0.53418(15) 0.0497(6) Uani 1 1 d .
H44 H 0.6006 0.1387 0.4924 0.075 Uiso 1 1 calc R
C45 C 0.3657(4) 0.14145(13) 0.5699(2) 0.0469(8) Uani 1 1 d .
C46 C 0.3024(4) 0.10384(14) 0.5090(2) 0.0493(8) Uani 1 1 d .
H46 H 0.3783 0.0815 0.4929 0.059 Uiso 1 1 calc R
C47 C 0.1312(4) 0.09886(15) 0.4722(2) 0.0541(9) Uani 1 1 d .
H47 H 0.0901 0.0728 0.4321 0.065 Uiso 1 1 calc R
C48 C 0.0196(4) 0.13178(15) 0.4935(2) 0.0541(9) Uani 1 1 d .
H48 H -0.0978 0.1288 0.467 0.065 Uiso 1 1 calc R
C49 C 0.0789(5) 0.16913(15) 0.5534(2) 0.0549(9) Uani 1 1 d .
H49 H 0.0021 0.1915 0.5685 0.066 Uiso 1 1 calc R
C50 C 0.2510(4) 0.17388(14) 0.5914(2) 0.0506(8) Uani 1 1 d .
H50 H 0.291 0.1996 0.6325 0.061 Uiso 1 1 calc R
O51 O 0.4007(3) 0.29740(9) 0.05449(14) 0.0493(5) Uani 1 1 d .
C52 C 0.2383(4) 0.30253(14) 0.0732(2) 0.0480(8) Uani 1 1 d .
H52 H 0.2098 0.271 0.0985 0.058 Uiso 1 1 calc R
C53 C 0.1111(4) 0.31102(14) -0.0173(2) 0.0513(8) Uani 1 1 d .
H53A H 0.043 0.2813 -0.0373 0.062 Uiso 1 1 calc R
H53B H 0.0348 0.3386 -0.0143 0.062 Uiso 1 1 calc R
C54 C 0.2235(4) 0.32288(14) -0.0791(2) 0.0507(8) Uani 1 1 d .
H54A H 0.1696 0.3131 -0.1411 0.061 Uiso 1 1 calc R
H54B H 0.2513 0.3582 -0.0776 0.061 Uiso 1 1 calc R
C55 C 0.3777(4) 0.29234(14) -0.0398(2) 0.0500(8) Uani 1 1 d .
H55 H 0.3498 0.2574 -0.0561 0.06 Uiso 1 1 calc R
C56 C 0.5415(4) 0.30491(14) -0.0640(2) 0.0516(8) Uani 1 1 d .
H56A H 0.6232 0.278 -0.0438 0.062 Uiso 1 1 calc R
H56B H 0.5191 0.3071 -0.1295 0.062 Uiso 1 1 calc R
N57 N 0.6172(3) 0.35070(11) -0.0251(2) 0.0490(7) Uani 1 1 d .
C58 C 0.5799(4) 0.39549(14) -0.0611(2) 0.0490(8) Uani 1 1 d .
O59 O 0.5086(3) 0.40296(10) -0.13955(15) 0.0544(6) Uani 1 1 d .
C60 C 0.6208(4) 0.43821(13) 0.0055(2) 0.0483(8) Uani 1 1 d .
H60 H 0.7168 0.4287 0.0566 0.058 Uiso 1 1 calc R
C61 C 0.6675(4) 0.48414(15) -0.0374(2) 0.0550(9) Uani 1 1 d .
H61A H 0.575 0.4931 -0.0886 0.083 Uiso 1 1 calc R
H61B H 0.7698 0.4781 -0.0573 0.083 Uiso 1 1 calc R
H61C H 0.6879 0.5109 0.0059 0.083 Uiso 1 1 calc R
C62 C 0.4595(4) 0.44083(13) 0.0371(2) 0.0477(8) Uani 1 1 d .
C63 C 0.4335(4) 0.40402(13) 0.0938(2) 0.0481(8) Uani 1 1 d .
H63 H 0.5275 0.3859 0.127 0.058 Uiso 1 1 calc R
C64 C 0.2738(4) 0.39294(13) 0.1036(2) 0.0457(7) Uani 1 1 d .
C65 C 0.1408(4) 0.42403(13) 0.0630(2) 0.0490(8) Uani 1 1 d .
H65 H 0.0306 0.4181 0.0698 0.059 Uiso 1 1 calc R
C66 C 0.1706(4) 0.46364(14) 0.0128(2) 0.0538(8) Uani 1 1 d .
H66 H 0.0817 0.4859 -0.0112 0.065 Uiso 1 1 calc R
C67 C 0.3256(4) 0.47107(13) -0.0027(2) 0.0497(8) Uani 1 1 d .
H67 H 0.3415 0.4969 -0.0405 0.06 Uiso 1 1 calc R
C68 C 0.2468(4) 0.34379(13) 0.1437(2) 0.0470(8) Uani 1 1 d .
O69 O 0.3896(3) 0.32936(9) 0.21382(15) 0.0494(5) Uani 1 1 d .
H69 H 0.4067 0.3503 0.2546 0.074 Uiso 1 1 calc R
C70 C 0.0905(4) 0.34504(14) 0.1803(2) 0.0485(8) Uani 1 1 d .
C71 C 0.0905(4) 0.37894(14) 0.2484(2) 0.0520(8) Uani 1 1 d .
H71 H 0.1841 0.4002 0.2685 0.062 Uiso 1 1 calc R
C72 C -0.0435(4) 0.38167(15) 0.2864(2) 0.0550(9) Uani 1 1 d .
H72 H -0.0409 0.4047 0.3325 0.066 Uiso 1 1 calc R
C73 C -0.1817(4) 0.35143(16) 0.2584(2) 0.0583(9) Uani 1 1 d .
H73 H -0.2736 0.3535 0.285 0.07 Uiso 1 1 calc R
C74 C -0.1846(4) 0.31777(14) 0.1904(2) 0.0526(8) Uani 1 1 d .
H74 H -0.2787 0.2967 0.1707 0.063 Uiso 1 1 calc R
C75 C -0.0501(4) 0.31513(14) 0.1516(2) 0.0508(8) Uani 1 1 d .
H75 H -0.0541 0.2925 0.1047 0.061 Uiso 1 1 calc R
O76 O 0.3997(3) 0.29528(9) 0.57505(15) 0.0504(6) Uani 1 1 d .
C77 C 0.2353(4) 0.30413(14) 0.5888(2) 0.0499(8) Uani 1 1 d .
H77 H 0.2029 0.2753 0.6203 0.06 Uiso 1 1 calc R
C78 C 0.1131(4) 0.30739(14) 0.4952(2) 0.0514(8) Uani 1 1 d .
H78A H 0.0437 0.2774 0.481 0.062 Uiso 1 1 calc R
H78B H 0.038 0.3361 0.4903 0.062 Uiso 1 1 calc R
C79 C 0.2317(4) 0.31259(14) 0.4347(2) 0.0529(8) Uani 1 1 d .
H79A H 0.1808 0.2989 0.375 0.063 Uiso 1 1 calc R
H79B H 0.2617 0.3473 0.4286 0.063 Uiso 1 1 calc R
C80 C 0.3823(4) 0.28343(14) 0.4827(2) 0.0516(8) Uani 1 1 d .
H80 H 0.3533 0.2479 0.4741 0.062 Uiso 1 1 calc R
C81 C 0.5487(5) 0.29187(14) 0.4584(2) 0.0555(9) Uani 1 1 d .
H81A H 0.628 0.2653 0.4845 0.067 Uiso 1 1 calc R
H81B H 0.5287 0.2901 0.393 0.067 Uiso 1 1 calc R
N82 N 0.6259(4) 0.33865(11) 0.4890(2) 0.0514(7) Uani 1 1 d .
C83 C 0.5939(4) 0.38114(14) 0.4436(2) 0.0483(8) Uani 1 1 d .
O84 O 0.5258(3) 0.38390(10) 0.36353(15) 0.0549(6) Uani 1 1 d .
C85 C 0.6355(4) 0.42709(14) 0.5011(2) 0.0488(8) Uani 1 1 d .
H85 H 0.7269 0.4194 0.5555 0.059 Uiso 1 1 calc R
C86 C 0.6920(4) 0.46889(15) 0.4511(3) 0.0563(9) Uani 1 1 d .
H86A H 0.7973 0.4599 0.4364 0.084 Uiso 1 1 calc R
H86B H 0.7103 0.4983 0.4884 0.084 Uiso 1 1 calc R
H86C H 0.6049 0.4755 0.3962 0.084 Uiso 1 1 calc R
C87 C 0.4708(4) 0.43543(13) 0.5272(2) 0.0485(8) Uani 1 1 d .
C88 C 0.4360(4) 0.40298(13) 0.5891(2) 0.0487(8) Uani 1 1 d .
H88 H 0.5265 0.3854 0.6266 0.058 Uiso 1 1 calc R
C89 C 0.2738(4) 0.39538(13) 0.5981(2) 0.0454(7) Uani 1 1 d .
C90 C 0.1457(4) 0.42626(13) 0.5501(2) 0.0469(8) Uani 1 1 d .
H90 H 0.0335 0.4226 0.5554 0.056 Uiso 1 1 calc R
C91 C 0.1835(4) 0.46222(14) 0.4948(2) 0.0511(8) Uani 1 1 d .
H91 H 0.0986 0.4846 0.4661 0.061 Uiso 1 1 calc R
C92 C 0.3431(4) 0.46576(14) 0.4809(2) 0.0511(8) Uani 1 1 d .
H92 H 0.365 0.489 0.4398 0.061 Uiso 1 1 calc R
C93 C 0.2411(4) 0.35005(14) 0.6483(2) 0.0471(7) Uani 1 1 d .
O94 O 0.3821(3) 0.33930(9) 0.72245(15) 0.0500(6) Uani 1 1 d .
H94 H 0.3976 0.3627 0.7585 0.075 Uiso 1 1 calc R
C95 C 0.0832(4) 0.35482(13) 0.6828(2) 0.0472(7) Uani 1 1 d .
C96 C 0.0722(4) 0.39515(14) 0.7365(2) 0.0502(8) Uani 1 1 d .
H96 H 0.1567 0.4197 0.7458 0.06 Uiso 1 1 calc R
C97 C -0.0599(4) 0.39976(15) 0.7760(2) 0.0534(8) Uani 1 1 d .
H97 H -0.0636 0.4269 0.8136 0.064 Uiso 1 1 calc R
C98 C -0.1867(4) 0.36497(14) 0.7612(2) 0.0517(9) Uani 1 1 d .
H98 H -0.2782 0.3684 0.7878 0.062 Uiso 1 1 calc R
C99 C -0.1789(4) 0.32523(14) 0.7073(2) 0.0517(8) Uani 1 1 d .
H99 H -0.2658 0.3013 0.6966 0.062 Uiso 1 1 calc R
C100 C -0.0453(4) 0.32019(14) 0.6690(2) 0.0503(8) Uani 1 1 d .
H100 H -0.0411 0.2926 0.6326 0.06 Uiso 1 1 calc R
H7 H 0.573(6) 0.149(2) 0.213(3) 0.090(17) Uiso 1 1 d .
H32 H 1.082(5) 0.1493(17) 0.718(3) 0.068(13) Uiso 1 1 d .
H57 H 0.667(5) 0.3493(17) 0.036(3) 0.073(12) Uiso 1 1 d .
H82 H 0.679(6) 0.3409(17) 0.549(3) 0.082(14) Uiso 1 1 d .

loop_
_atom_site_aniso_label
_atom_site_aniso_U_11
_atom_site_aniso_U_22
_atom_site_aniso_U_33
_atom_site_aniso_U_23
_atom_site_aniso_U_13
_atom_site_aniso_U_12
O1 0.0445(12) 0.0545(14) 0.0456(12) -0.0019(10) 0.0135(9) -0.0014(10)
C2 0.0413(17) 0.050(2) 0.0485(17) -0.0024(14) 0.0143(13) -0.0004(14)
C3 0.0484(18) 0.052(2) 0.0491(18) -0.0034(15) 0.0198(15) -0.0017(15)
C4 0.055(2) 0.057(2) 0.0473(18) -0.0029(15) 0.0165(15) -0.0025(16)
C5 0.0494(19) 0.060(2) 0.0414(17) -0.0036(15) 0.0102(14) -0.0016(16)
C6 0.0505(19) 0.050(2) 0.058(2) -0.0042(16) 0.0130(15) -0.0037(15)
N7 0.0479(16) 0.0514(18) 0.0528(17) -0.0002(14) 0.0182(13) -0.0016(12)
C8 0.0320(15) 0.059(2) 0.0542(19) -0.0008(16) 0.0146(13) -0.0024(14)
O9 0.0528(13) 0.0657(17) 0.0459(13) -0.0020(11) 0.0141(10) -0.0015(11)
C10 0.0437(18) 0.055(2) 0.0455(17) 0.0002(15) 0.0141(14) 0.0021(15)
C11 0.0422(18) 0.059(2) 0.057(2) 0.0023(16) 0.0127(15) 0.0059(15)
C12 0.0436(17) 0.0487(19) 0.0470(17) -0.0057(14) 0.0150(14) 0.0014(14)
C13 0.0437(17) 0.0436(18) 0.0448(16) -0.0008(13) 0.0127(13) 0.0003(14)
C14 0.0389(16) 0.053(2) 0.0466(17) -0.0048(15) 0.0124(13) -0.0028(14)
C15 0.0385(16) 0.049(2) 0.0517(18) 0.0022(15) 0.0133(14) 0.0008(14)
C16 0.0451(18) 0.053(2) 0.058(2) 0.0035(16) 0.0191(15) -0.0032(15)
C17 0.0468(18) 0.056(2) 0.0521(19) 0.0002(16) 0.0177(15) -0.0033(16)
C18 0.0438(17) 0.051(2) 0.0440(17) 0.0019(14) 0.0160(13) 0.0032(15)
O19 0.0457(12) 0.0578(15) 0.0481(13) 0.0001(10) 0.0187(10) 0.0002(11)
C20 0.0431(17) 0.054(2) 0.0452(17) 0.0031(15) 0.0157(14) 0.0001(15)
C21 0.0458(18) 0.056(2) 0.0542(19) 0.0006(16) 0.0155(15) -0.0002(16)
C22 0.0452(18) 0.065(2) 0.056(2) 0.0039(17) 0.0145(15) -0.0044(17)
C23 0.0403(18) 0.073(3) 0.054(2) 0.0125(18) 0.0138(15) 0.0011(17)
C24 0.0464(19) 0.063(2) 0.057(2) 0.0109(17) 0.0195(15) 0.0045(16)
C25 0.0461(18) 0.061(2) 0.0531(19) 0.0042(16) 0.0203(15) -0.0003(16)
O26 0.0467(12) 0.0570(15) 0.0435(12) -0.0026(10) 0.0090(9) -0.0026(10)
C27 0.0470(17) 0.049(2) 0.0468(17) -0.0014(14) 0.0150(14) -0.0020(15)
C28 0.0495(19) 0.062(2) 0.0470(18) -0.0040(16) 0.0162(15) 0.0023(16)
C29 0.058(2) 0.057(2) 0.0505(19) -0.0026(16) 0.0173(16) -0.0002(16)
C30 0.0525(19) 0.063(2) 0.0404(17) -0.0014(16) 0.0094(14) -0.0020(16)
C31 0.0530(19) 0.049(2) 0.0539(19) -0.0015(16) 0.0103(15) -0.0036(16)
N32 0.0502(17) 0.0551(19) 0.0523(18) 0.0014(14) 0.0131(13) -0.0014(13)
C33 0.0392(17) 0.055(2) 0.057(2) -0.0035(16) 0.0159(14) -0.0034(14)
O34 0.0570(14) 0.0599(16) 0.0456(13) -0.0015(11) 0.0142(10) -0.0034(11)
C35 0.0488(19) 0.055(2) 0.0510(18) -0.0033(16) 0.0153(15) -0.0003(15)
C36 0.0459(19) 0.059(2) 0.063(2) -0.0008(17) 0.0123(16) 0.0047(16)
C37 0.0447(18) 0.051(2) 0.0492(17) -0.0048(14) 0.0144(14) 0.0011(14)
C38 0.0454(18) 0.054(2) 0.0454(17) -0.0040(14) 0.0157(14) -0.0027(15)
C39 0.0398(16) 0.053(2) 0.0461(17) -0.0025(15) 0.0134(13) -0.0021(14)
C40 0.0374(17) 0.055(2) 0.0500(17) -0.0007(15) 0.0107(14) -0.0019(14)
C41 0.0497(19) 0.056(2) 0.0523(18) 0.0000(16) 0.0185(15) -0.0044(16)
C42 0.0468(18) 0.054(2) 0.0521(18) 0.0015(16) 0.0155(15) -0.0004(16)
C43 0.0401(16) 0.056(2) 0.0446(17) -0.0029(14) 0.0157(13) 0.0006(14)
O44 0.0459(13) 0.0584(15) 0.0480(13) 0.0004(10) 0.0178(10) -0.0015(10)
C45 0.0435(17) 0.052(2) 0.0474(18) 0.0050(15) 0.0166(14) 0.0045(15)
C46 0.0444(18) 0.056(2) 0.0510(18) 0.0010(15) 0.0185(14) 0.0004(15)
C47 0.0452(18) 0.067(2) 0.0519(19) 0.0030(17) 0.0152(15) -0.0055(17)
C48 0.0435(18) 0.067(2) 0.0538(19) 0.0076(17) 0.0160(15) -0.0017(16)
C49 0.0502(19) 0.061(2) 0.059(2) 0.0069(17) 0.0232(16) 0.0036(16)
C50 0.0487(19) 0.054(2) 0.0514(18) 0.0030(15) 0.0169(15) -0.0012(15)
O51 0.0436(12) 0.0577(15) 0.0484(12) 0.0010(11) 0.0147(10) 0.0023(10)
C52 0.0440(17) 0.054(2) 0.0467(17) -0.0007(15) 0.0124(14) -0.0045(14)
C53 0.0423(18) 0.061(2) 0.0515(18) -0.0025(16) 0.0134(14) -0.0003(15)
C54 0.0426(17) 0.060(2) 0.0490(18) 0.0018(16) 0.0115(14) 0.0021(15)
C55 0.0534(19) 0.055(2) 0.0444(17) -0.0023(15) 0.0173(14) -0.0031(15)
C56 0.0512(19) 0.058(2) 0.0469(18) -0.0020(16) 0.0152(15) 0.0008(16)
N57 0.0426(15) 0.0572(18) 0.0489(15) 0.0031(14) 0.0149(12) 0.0013(13)
C58 0.0373(16) 0.061(2) 0.0517(19) 0.0008(16) 0.0160(14) -0.0002(15)
O59 0.0512(13) 0.0650(17) 0.0467(13) -0.0002(11) 0.0119(10) 0.0025(11)
C60 0.0424(17) 0.055(2) 0.0488(18) -0.0008(15) 0.0133(14) -0.0046(15)
C61 0.046(2) 0.065(2) 0.056(2) 0.0029(17) 0.0180(16) -0.0092(16)
C62 0.0458(18) 0.052(2) 0.0469(17) -0.0021(15) 0.0152(14) -0.0036(15)
C63 0.0457(18) 0.053(2) 0.0470(17) -0.0009(15) 0.0146(14) 0.0005(15)
C64 0.0419(17) 0.050(2) 0.0467(17) -0.0002(14) 0.0141(14) -0.0012(14)
C65 0.0433(17) 0.052(2) 0.0539(19) -0.0007(15) 0.0160(15) 0.0009(15)
C66 0.050(2) 0.054(2) 0.059(2) 0.0054(17) 0.0179(16) 0.0086(16)
C67 0.051(2) 0.051(2) 0.0504(18) 0.0001(15) 0.0176(15) 0.0004(15)
C68 0.0390(16) 0.053(2) 0.0488(17) 0.0012(15) 0.0114(14) 0.0010(14)
O69 0.0454(12) 0.0542(14) 0.0488(12) 0.0019(10) 0.0126(10) 0.0015(10)
C70 0.0437(17) 0.053(2) 0.0498(18) 0.0073(15) 0.0138(14) 0.0027(15)
C71 0.0450(18) 0.057(2) 0.0548(19) 0.0035(16) 0.0143(15) 0.0005(16)
C72 0.051(2) 0.069(2) 0.0484(19) 0.0050(17) 0.0191(15) 0.0065(18)
C73 0.0472(19) 0.075(3) 0.057(2) 0.0078(19) 0.0217(16) 0.0118(19)
C74 0.0406(17) 0.060(2) 0.058(2) 0.0078(16) 0.0137(15) 0.0027(15)
C75 0.0441(18) 0.058(2) 0.0523(18) 0.0039(16) 0.0155(15) 0.0001(15)
O76 0.0479(13) 0.0575(15) 0.0473(12) -0.0042(11) 0.0148(10) 0.0029(11)
C77 0.0452(18) 0.057(2) 0.0495(18) -0.0029(15) 0.0149(14) -0.0038(15)
C78 0.0480(19) 0.057(2) 0.0497(18) -0.0020(16) 0.0126(15) -0.0006(16)
C79 0.0493(19) 0.058(2) 0.0508(18) -0.0012(16) 0.0127(15) 0.0020(16)
C80 0.056(2) 0.053(2) 0.0479(18) -0.0072(15) 0.0175(15) -0.0024(16)
C81 0.054(2) 0.059(2) 0.056(2) -0.0036(17) 0.0180(16) 0.0026(17)
N82 0.0454(16) 0.058(2) 0.0527(17) -0.0009(14) 0.0160(13) 0.0017(13)
C83 0.0341(16) 0.062(2) 0.0525(19) -0.0042(16) 0.0168(14) 0.0029(15)
O84 0.0518(13) 0.0688(17) 0.0445(13) -0.0003(11) 0.0128(10) 0.0016(11)
C85 0.0431(17) 0.058(2) 0.0473(17) -0.0017(15) 0.0159(14) 0.0020(15)
C86 0.0428(18) 0.064(2) 0.066(2) 0.0035(18) 0.0214(16) -0.0052(16)
C87 0.0456(18) 0.054(2) 0.0475(18) -0.0041(15) 0.0149(14) -0.0025(15)
C88 0.0423(17) 0.059(2) 0.0468(17) -0.0040(15) 0.0143(14) 0.0008(15)
C89 0.0428(17) 0.049(2) 0.0456(17) -0.0030(14) 0.0134(14) -0.0001(14)
C90 0.0356(16) 0.059(2) 0.0476(17) -0.0027(15) 0.0142(14) -0.0014(14)
C91 0.0465(19) 0.055(2) 0.0532(19) 0.0021(16) 0.0153(15) 0.0038(15)
C92 0.0431(18) 0.058(2) 0.0529(19) 0.0053(16) 0.0132(15) 0.0034(16)
C93 0.0405(17) 0.053(2) 0.0470(17) 0.0009(15) 0.0105(14) 0.0014(14)
O94 0.0424(12) 0.0604(16) 0.0464(12) 0.0004(10) 0.0099(9) 0.0045(10)
C95 0.0415(17) 0.052(2) 0.0495(17) 0.0036(15) 0.0132(14) 0.0003(14)
C96 0.0441(18) 0.054(2) 0.0535(19) 0.0025(15) 0.0151(15) 0.0018(15)
C97 0.0461(18) 0.063(2) 0.0532(19) 0.0025(16) 0.0159(15) 0.0037(16)
C98 0.0430(18) 0.066(2) 0.0487(18) 0.0101(16) 0.0167(14) 0.0079(16)
C99 0.0475(19) 0.058(2) 0.0501(18) 0.0059(16) 0.0136(15) -0.0022(16)
C100 0.0427(17) 0.056(2) 0.0521(18) 0.0024(15) 0.0120(15) 0.0015(15)

loop_
_atom_type_symbol
_atom_type_description
_atom_type_scat_dispersion_real
_atom_type_scat_dispersion_imag
_atom_type_scat_source
C C 0.0181 0.0091 'International Tables Vol C Tables 4.2.6.8 and 6.1.1.4'
H H 0 0 'International Tables Vol C Tables 4.2.6.8 and 6.1.1.4'
N N 0.0311 0.018 'International Tables Vol C Tables 4.2.6.8 and 6.1.1.4'
O O 0.0492 0.0322 'International Tables Vol C Tables 4.2.6.8 and 6.1.1.4'

loop_
_geom_angle_atom_site_label_1
_geom_angle_atom_site_label_2
_geom_angle_atom_site_label_3
_geom_angle
C2 O1 C5 108.9(2)
O1 C2 C3 106.2(2)
O1 C2 C18 110.3(2)
C3 C2 C18 115.8(3)
O1 C2 H2 108.1
C3 C2 H2 108.1
C18 C2 H2 108.1
C4 C3 C2 103.1(3)
C4 C3 H3A 111.1
C2 C3 H3A 111.1
C4 C3 H3B 111.1
C2 C3 H3B 111.1
H3A C3 H3B 109.1
C5 C4 C3 101.5(3)
C5 C4 H4A 111.5
C3 C4 H4A 111.5
C5 C4 H4B 111.5
C3 C4 H4B 111.5
H4A C4 H4B 109.3
O1 C5 C4 102.8(3)
O1 C5 C6 109.5(3)
C4 C5 C6 118.1(3)
O1 C5 H5 108.7
C4 C5 H5 108.7
C6 C5 H5 108.7
N7 C6 C5 113.2(3)
N7 C6 H6A 108.9
C5 C6 H6A 108.9
N7 C6 H6B 108.9
C5 C6 H6B 108.9
H6A C6 H6B 107.8
C8 N7 C6 125.9(3)
C8 N7 H7 121(4)
C6 N7 H7 113(4)
O9 C8 N7 123.6(3)
O9 C8 C10 121.3(3)
N7 C8 C10 114.9(3)
C11 C10 C12 115.5(3)
C11 C10 C8 112.7(3)
C12 C10 C8 101.9(3)
C11 C10 H10 108.8
C12 C10 H10 108.8
C8 C10 H10 108.8
C10 C11 H11A 109.5
C10 C11 H11B 109.5
H11A C11 H11B 109.5
C10 C11 H11C 109.5
H11A C11 H11C 109.5
H11B C11 H11C 109.5
C17 C12 C13 118.8(3)
C17 C12 C10 123.2(3)
C13 C12 C10 117.1(3)
C14 C13 C12 122.0(3)
C14 C13 H13 119
C12 C13 H13 119
C13 C14 C15 118.3(3)
C13 C14 C18 117.8(3)
C15 C14 C18 122.9(3)
C16 C15 C14 119.7(3)
C16 C15 H15 120.2
C14 C15 H15 120.2
C15 C16 C17 121.3(3)
C15 C16 H16 119.4
C17 C16 H16 119.4
C12 C17 C16 119.5(3)
C12 C17 H17 120.3
C16 C17 H17 120.3
O19 C18 C20 108.8(3)
O19 C18 C14 111.3(3)
C20 C18 C14 113.2(3)
O19 C18 C2 102.3(3)
C20 C18 C2 112.2(3)
C14 C18 C2 108.5(3)
C18 O19 H19 109.5
C21 C20 C25 118.0(3)
C21 C20 C18 117.9(3)
C25 C20 C18 124.0(3)
C22 C21 C20 121.2(3)
C22 C21 H21 119.4
C20 C21 H21 119.4
C21 C22 C23 120.1(4)
C21 C22 H22 120
C23 C22 H22 120
C24 C23 C22 119.4(3)
C24 C23 H23 120.3
C22 C23 H23 120.3
C23 C24 C25 120.6(4)
C23 C24 H24 119.7
C25 C24 H24 119.7
C24 C25 C20 120.8(4)
C24 C25 H25 119.6
C20 C25 H25 119.6
C30 O26 C27 109.4(2)
O26 C27 C28 105.6(3)
O26 C27 C43 110.3(3)
C28 C27 C43 115.9(3)
O26 C27 H27 108.3
C28 C27 H27 108.3
C43 C27 H27 108.3
C29 C28 C27 103.3(3)
C29 C28 H28A 111.1
C27 C28 H28A 111.1
C29 C28 H28B 111.1
C27 C28 H28B 111.1
H28A C28 H28B 109.1
C30 C29 C28 101.5(3)
C30 C29 H29A 111.5
C28 C29 H29A 111.5
C30 C29 H29B 111.5
C28 C29 H29B 111.5
H29A C29 H29B 109.3
O26 C30 C29 104.1(3)
O26 C30 C31 109.7(3)
C29 C30 C31 118.3(3)
O26 C30 H30 108.1
C29 C30 H30 108.1
C31 C30 H30 108.1
N32 C31 C30 114.3(3)
N32 C31 H31A 108.7
C30 C31 H31A 108.7
N32 C31 H31B 108.7
C30 C31 H31B 108.7
H31A C31 H31B 107.6
C33 N32 C31 126.2(3)
C33 N32 H32 123(3)
C31 N32 H32 108(3)
O34 C33 N32 123.9(3)
O34 C33 C35 121.0(3)
N32 C33 C35 114.9(3)
C36 C35 C37 115.7(3)
C36 C35 C33 112.1(3)
C37 C35 C33 100.8(3)
C36 C35 H35 109.3
C37 C35 H35 109.3
C33 C35 H35 109.3
C35 C36 H36A 109.5
C35 C36 H36B 109.5
H36A C36 H36B 109.5
C35 C36 H36C 109.5
H36A C36 H36C 109.5
H36B C36 H36C 109.5
C42 C37 C38 118.1(3)
C42 C37 C35 122.6(3)
C38 C37 C35 117.7(3)
C39 C38 C37 122.3(3)
C39 C38 H38 118.8
C37 C38 H38 118.8
C38 C39 C40 118.5(3)
C38 C39 C43 118.1(3)
C40 C39 C43 122.6(3)
C41 C40 C39 119.9(3)
C41 C40 H40 120
C39 C40 H40 120
C40 C41 C42 120.6(3)
C40 C41 H41 119.7
C42 C41 H41 119.7
C37 C42 C41 120.2(3)
C37 C42 H42 119.9
C41 C42 H42 119.9
O44 C43 C45 109.3(3)
O44 C43 C39 111.5(3)
C45 C43 C39 110.9(3)
O44 C43 C27 102.6(3)
C45 C43 C27 112.7(3)
C39 C43 C27 109.6(3)
C43 O44 H44 109.5
C50 C45 C46 118.1(3)
C50 C45 C43 124.3(3)
C46 C45 C43 117.5(3)
C47 C46 C45 120.9(3)
C47 C46 H46 119.6
C45 C46 H46 119.6
C46 C47 C48 120.1(4)
C46 C47 H47 119.9
C48 C47 H47 119.9
C47 C48 C49 120.0(3)
C47 C48 H48 120
C49 C48 H48 120
C48 C49 C50 119.9(4)
C48 C49 H49 120
C50 C49 H49 120
C49 C50 C45 120.9(3)
C49 C50 H50 119.6
C45 C50 H50 119.6
C55 O51 C52 109.1(2)
O51 C52 C53 106.0(3)
O51 C52 C68 109.5(2)
C53 C52 C68 115.5(3)
O51 C52 H52 108.5
C53 C52 H52 108.5
C68 C52 H52 108.5
C54 C53 C52 103.3(3)
C54 C53 H53A 111.1
C52 C53 H53A 111.1
C54 C53 H53B 111.1
C52 C53 H53B 111.1
H53A C53 H53B 109.1
C55 C54 C53 101.9(3)
C55 C54 H54A 111.4
C53 C54 H54A 111.4
C55 C54 H54B 111.4
C53 C54 H54B 111.4
H54A C54 H54B 109.2
O51 C55 C54 103.8(3)
O51 C55 C56 109.6(3)
C54 C55 C56 118.5(3)
O51 C55 H55 108.2
C54 C55 H55 108.2
C56 C55 H55 108.2
N57 C56 C55 113.6(3)
N57 C56 H56A 108.8
C55 C56 H56A 108.9
N57 C56 H56B 108.9
C55 C56 H56B 108.8
H56A C56 H56B 107.7
C58 N57 C56 125.4(3)
C58 N57 H57 117(3)
C56 N57 H57 115(3)
O59 C58 N57 124.3(3)
O59 C58 C60 120.6(3)
N57 C58 C60 114.9(3)
C61 C60 C62 116.1(3)
C61 C60 C58 111.5(3)
C62 C60 C58 101.2(3)
C61 C60 H60 109.2
C62 C60 H60 109.2
C58 C60 H60 109.2
C60 C61 H61A 109.5
C60 C61 H61B 109.5
H61A C61 H61B 109.5
C60 C61 H61C 109.5
H61A C61 H61C 109.5
H61B C61 H61C 109.5
C67 C62 C63 118.7(3)
C67 C62 C60 122.5(3)
C63 C62 C60 117.2(3)
C64 C63 C62 121.9(3)
C64 C63 H63 119
C62 C63 H63 119
C63 C64 C65 117.9(3)
C63 C64 C68 118.5(3)
C65 C64 C68 122.8(3)
C66 C65 C64 119.7(3)
C66 C65 H65 120.1
C64 C65 H65 120.1
C67 C66 C65 121.2(3)
C67 C66 H66 119.4
C65 C66 H66 119.4
C66 C67 C62 120.0(3)
C66 C67 H67 120
C62 C67 H67 120
O69 C68 C64 112.2(3)
O69 C68 C70 108.8(3)
C64 C68 C70 110.9(3)
O69 C68 C52 102.5(3)
C64 C68 C52 109.5(3)
C70 C68 C52 112.7(3)
C68 O69 H69 109.5
C75 C70 C71 117.9(3)
C75 C70 C68 124.9(3)
C71 C70 C68 117.1(3)
C72 C71 C70 120.8(3)
C72 C71 H71 119.6
C70 C71 H71 119.6
C71 C72 C73 120.9(4)
C71 C72 H72 119.5
C73 C72 H72 119.5
C72 C73 C74 119.1(3)
C72 C73 H73 120.4
C74 C73 H73 120.4
C75 C74 C73 120.1(3)
C75 C74 H74 120
C73 C74 H74 120
C74 C75 C70 121.1(3)
C74 C75 H75 119.5
C70 C75 H75 119.5
C77 O76 C80 109.1(2)
O76 C77 C78 106.1(3)
O76 C77 C93 109.7(3)
C78 C77 C93 115.4(3)
O76 C77 H77 108.5
C78 C77 H77 108.5
C93 C77 H77 108.5
C79 C78 C77 103.0(3)
C79 C78 H78A 111.2
C77 C78 H78A 111.2
C79 C78 H78B 111.2
C77 C78 H78B 111.2
H78A C78 H78B 109.1
C80 C79 C78 102.6(3)
C80 C79 H79A 111.3
C78 C79 H79A 111.3
C80 C79 H79B 111.3
C78 C79 H79B 111.3
H79A C79 H79B 109.2
O76 C80 C79 103.6(3)
O76 C80 C81 110.2(3)
C79 C80 C81 118.2(3)
O76 C80 H80 108.1
C79 C80 H80 108.1
C81 C80 H80 108.1
N82 C81 C80 113.3(3)
N82 C81 H81A 108.9
C80 C81 H81A 108.9
N82 C81 H81B 108.9
C80 C81 H81B 108.9
H81A C81 H81B 107.7
C83 N82 C81 125.1(3)
C83 N82 H82 117(3)
C81 N82 H82 116(3)
O84 C83 N82 124.0(3)
O84 C83 C85 121.2(3)
N82 C83 C85 114.6(3)
C86 C85 C87 115.5(3)
C86 C85 C83 111.7(3)
C87 C85 C83 101.4(3)
C86 C85 H85 109.3
C87 C85 H85 109.3
C83 C85 H85 109.3
C85 C86 H86A 109.5
C85 C86 H86B 109.5
H86A C86 H86B 109.5
C85 C86 H86C 109.5
H86A C86 H86C 109.5
H86B C86 H86C 109.5
C92 C87 C88 118.6(3)
C92 C87 C85 123.8(3)
C88 C87 C85 116.2(3)
C89 C88 C87 122.5(3)
C89 C88 H88 118.8
C87 C88 H88 118.8
C88 C89 C90 117.6(3)
C88 C89 C93 118.2(3)
C90 C89 C93 123.7(3)
C91 C90 C89 119.8(3)
C91 C90 H90 120.1
C89 C90 H90 120.1
C92 C91 C90 121.0(3)
C92 C91 H91 119.5
C90 C91 H91 119.5
C91 C92 C87 119.9(3)
C91 C92 H92 120.1
C87 C92 H92 120.1
O94 C93 C89 111.4(3)
O94 C93 C95 108.4(3)
C89 C93 C95 112.7(3)
O94 C93 C77 102.0(3)
C89 C93 C77 109.6(3)
C95 C93 C77 112.2(3)
C93 O94 H94 109.5
C100 C95 C96 117.7(3)
C100 C95 C93 124.4(3)
C96 C95 C93 117.8(3)
C97 C96 C95 121.0(3)
C97 C96 H96 119.5
C95 C96 H96 119.5
C96 C97 C98 120.3(4)
C96 C97 H97 119.8
C98 C97 H97 119.8
C99 C98 C97 119.4(3)
C99 C98 H98 120.3
C97 C98 H98 120.3
C100 C99 C98 120.3(3)
C100 C99 H99 119.9
C98 C99 H99 119.9
C99 C100 C95 121.3(3)
C99 C100 H100 119.4
C95 C100 H100 119.4

loop_
_geom_bond_atom_site_label_1
_geom_bond_atom_site_label_2
_geom_bond_distance
O1 C2 1.431(4)
O1 C5 1.447(4)
C2 C3 1.539(4)
C2 C18 1.556(5)
C2 H2 1
C3 C4 1.523(5)
C3 H3A 0.99
C3 H3B 0.99
C4 C5 1.515(5)
C4 H4A 0.99
C4 H4B 0.99
C5 C6 1.527(5)
C5 H5 1
C6 N7 1.451(5)
C6 H6A 0.99
C6 H6B 0.99
N7 C8 1.346(5)
N7 H7 0.81(5)
C8 O9 1.245(4)
C8 C10 1.536(5)
C10 C11 1.520(5)
C10 C12 1.526(5)
C10 H10 1
C11 H11A 0.98
C11 H11B 0.98
C11 H11C 0.98
C12 C17 1.379(5)
C12 C13 1.397(5)
C13 C14 1.379(4)
C13 H13 0.95
C14 C15 1.397(5)
C14 C18 1.529(5)
C15 C16 1.384(5)
C15 H15 0.95
C16 C17 1.387(5)
C16 H16 0.95
C17 H17 0.95
C18 O19 1.444(4)
C18 C20 1.523(4)
O19 H19 0.84
C20 C21 1.396(5)
C20 C25 1.397(5)
C21 C22 1.383(5)
C21 H21 0.95
C22 C23 1.390(5)
C22 H22 0.95
C23 C24 1.379(6)
C23 H23 0.95
C24 C25 1.386(5)
C24 H24 0.95
C25 H25 0.95
O26 C30 1.441(4)
O26 C27 1.447(4)
C27 C28 1.542(5)
C27 C43 1.555(5)
C27 H27 1
C28 C29 1.535(5)
C28 H28A 0.99
C28 H28B 0.99
C29 C30 1.505(5)
C29 H29A 0.99
C29 H29B 0.99
C30 C31 1.526(5)
C30 H30 1
C31 N32 1.450(5)
C31 H31A 0.99
C31 H31B 0.99
N32 C33 1.352(5)
N32 H32 0.84(4)
C33 O34 1.235(4)
C33 C35 1.534(5)
C35 C36 1.513(5)
C35 C37 1.520(5)
C35 H35 1
C36 H36A 0.98
C36 H36B 0.98
C36 H36C 0.98
C37 C42 1.383(5)
C37 C38 1.402(5)
C38 C39 1.374(4)
C38 H38 0.95
C39 C40 1.397(5)
C39 C43 1.538(5)
C40 C41 1.385(5)
C40 H40 0.95
C41 C42 1.392(5)
C41 H41 0.95
C42 H42 0.95
C43 O44 1.436(4)
C43 C45 1.530(4)
O44 H44 0.84
C45 C50 1.394(5)
C45 C46 1.404(5)
C46 C47 1.383(5)
C46 H46 0.95
C47 C48 1.383(5)
C47 H47 0.95
C48 C49 1.384(6)
C48 H48 0.95
C49 C50 1.392(5)
C49 H49 0.95
C50 H50 0.95
O51 C55 1.438(4)
O51 C52 1.442(4)
C52 C53 1.542(5)
C52 C68 1.562(5)
C52 H52 1
C53 C54 1.526(5)
C53 H53A 0.99
C53 H53B 0.99
C54 C55 1.509(5)
C54 H54A 0.99
C54 H54B 0.99
C55 C56 1.525(5)
C55 H55 1
C56 N57 1.458(5)
C56 H56A 0.99
C56 H56B 0.99
N57 C58 1.349(5)
N57 H57 0.94(4)
C58 O59 1.228(4)
C58 C60 1.541(5)
C60 C61 1.517(5)
C60 C62 1.526(4)
C60 H60 1
C61 H61A 0.98
C61 H61B 0.98
C61 H61C 0.98
C62 C67 1.388(5)
C62 C63 1.391(5)
C63 C64 1.390(5)
C63 H63 0.95
C64 C65 1.400(5)
C64 C68 1.521(5)
C65 C66 1.393(5)
C65 H65 0.95
C66 C67 1.369(5)
C66 H66 0.95
C67 H67 0.95
C68 O69 1.438(4)
C68 C70 1.531(4)
O69 H69 0.84
C70 C75 1.392(5)
C70 C71 1.408(5)
C71 C72 1.377(5)
C71 H71 0.95
C72 C73 1.381(6)
C72 H72 0.95
C73 C74 1.397(5)
C73 H73 0.95
C74 C75 1.389(5)
C74 H74 0.95
C75 H75 0.95
O76 C77 1.440(4)
O76 C80 1.444(4)
C77 C78 1.546(5)
C77 C93 1.552(5)
C77 H77 1
C78 C79 1.524(5)
C78 H78A 0.99
C78 H78B 0.99
C79 C80 1.500(5)
C79 H79A 0.99
C79 H79B 0.99
C80 C81 1.525(5)
C80 H80 1
C81 N82 1.452(5)
C81 H81A 0.99
C81 H81B 0.99
N82 C83 1.350(5)
N82 H82 0.93(5)
C83 O84 1.231(4)
C83 C85 1.529(5)
C85 C86 1.520(5)
C85 C87 1.524(4)
C85 H85 1
C86 H86A 0.98
C86 H86B 0.98
C86 H86C 0.98
C87 C92 1.385(5)
C87 C88 1.392(5)
C88 C89 1.389(5)
C88 H88 0.95
C89 C90 1.406(5)
C89 C93 1.524(5)
C90 C91 1.393(5)
C90 H90 0.95
C91 C92 1.384(5)
C91 H91 0.95
C92 H92 0.95
C93 O94 1.440(4)
C93 C95 1.530(4)
O94 H94 0.84
C95 C100 1.392(5)
C95 C96 1.400(5)
C96 C97 1.382(5)
C96 H96 0.95
C97 C98 1.385(5)
C97 H97 0.95
C98 C99 1.384(5)
C98 H98 0.95
C99 C100 1.382(5)
C99 H99 0.95
C100 H100 0.95

loop_
_geom_hbond_atom_site_label_D
_geom_hbond_atom_site_label_H
_geom_hbond_atom_site_label_A
_geom_hbond_distance_DH
_geom_hbond_distance_HA
_geom_hbond_distance_DA
_geom_hbond_angle_DHA
_geom_hbond_site_symmetry_A
O19 H19 O34 0.84 1.98 2.767(3) 156.5 1_454
O44 H44 O9 0.84 1.96 2.766(3) 161.5 .
O69 H69 O84 0.84 1.96 2.751(3) 157.7 .
O94 H94 O59 0.84 1.95 2.753(3) 158.7 1_556
N7 H7 C24 0.81(5) 2.61(5) 3.399(5) 165(5) 1_655
N7 H7 C25 0.81(5) 2.69(5) 3.432(5) 153(4) 1_655
N32 H32 C49 0.84(4) 2.62(5) 3.456(5) 173(4) 1_655
N32 H32 C50 0.84(4) 2.77(5) 3.493(5) 144(4) 1_655
N57 H57 C74 0.94(4) 2.55(5) 3.452(5) 162(4) 1_655
N57 H57 C75 0.94(4) 2.71(4) 3.482(4) 140(3) 1_655
N82 H82 C99 0.93(5) 2.48(5) 3.385(5) 166(4) 1_655
N82 H82 C100 0.93(5) 2.60(5) 3.394(5) 144(4) 1_655

loop_
_geom_torsion_atom_site_label_1
_geom_torsion_atom_site_label_2
_geom_torsion_atom_site_label_3
_geom_torsion_atom_site_label_4
_geom_torsion
C5 O1 C2 C3 -12.6(3)
C5 O1 C2 C18 -138.8(3)
O1 C2 C3 C4 -14.2(4)
C18 C2 C3 C4 108.6(3)
C2 C3 C4 C5 33.9(3)
C2 O1 C5 C4 34.5(3)
C2 O1 C5 C6 160.8(3)
C3 C4 C5 O1 -41.8(3)
C3 C4 C5 C6 -162.4(3)
O1 C5 C6 N7 -46.2(4)
C4 C5 C6 N7 70.8(4)
C5 C6 N7 C8 -89.8(4)
C6 N7 C8 O9 -19.2(5)
C6 N7 C8 C10 155.5(3)
O9 C8 C10 C11 -33.9(4)
N7 C8 C10 C11 151.2(3)
O9 C8 C10 C12 90.5(3)
N7 C8 C10 C12 -84.4(3)
C11 C10 C12 C17 28.6(5)
C8 C10 C12 C17 -93.9(4)
C11 C10 C12 C13 -162.5(3)
C8 C10 C12 C13 75.0(3)
C17 C12 C13 C14 7.4(5)
C10 C12 C13 C14 -162.0(3)
C12 C13 C14 C15 -7.3(5)
C12 C13 C14 C18 161.4(3)
C13 C14 C15 C16 1.6(5)
C18 C14 C15 C16 -166.5(3)
C14 C15 C16 C17 3.9(5)
C13 C12 C17 C16 -1.7(5)
C10 C12 C17 C16 167.0(3)
C15 C16 C17 C12 -3.9(5)
C13 C14 C18 O19 38.8(4)
C15 C14 C18 O19 -153.0(3)
C13 C14 C18 C20 161.7(3)
C15 C14 C18 C20 -30.1(4)
C13 C14 C18 C2 -73.0(3)
C15 C14 C18 C2 95.2(4)
O1 C2 C18 O19 -51.4(3)
C3 C2 C18 O19 -172.1(3)
O1 C2 C18 C20 -167.8(3)
C3 C2 C18 C20 71.5(4)
O1 C2 C18 C14 66.3(3)
C3 C2 C18 C14 -54.3(3)
O19 C18 C20 C21 68.6(4)
C14 C18 C20 C21 -55.7(4)
C2 C18 C20 C21 -179.0(3)
O19 C18 C20 C25 -106.6(4)
C14 C18 C20 C25 129.0(3)
C2 C18 C20 C25 5.7(4)
C25 C20 C21 C22 -0.3(5)
C18 C20 C21 C22 -175.8(3)
C20 C21 C22 C23 0.7(5)
C21 C22 C23 C24 -0.9(5)
C22 C23 C24 C25 0.7(5)
C23 C24 C25 C20 -0.3(5)
C21 C20 C25 C24 0.1(5)
C18 C20 C25 C24 175.3(3)
C30 O26 C27 C28 -8.9(4)
C30 O26 C27 C43 -134.7(3)
O26 C27 C28 C29 -16.5(4)
C43 C27 C28 C29 105.9(3)
C27 C28 C29 C30 34.2(4)
C27 O26 C30 C29 31.3(4)
C27 O26 C30 C31 158.8(3)
C28 C29 C30 O26 -40.2(4)
C28 C29 C30 C31 -162.1(3)
O26 C30 C31 N32 -48.5(4)
C29 C30 C31 N32 70.5(4)
C30 C31 N32 C33 -88.0(4)
C31 N32 C33 O34 -17.5(5)
C31 N32 C33 C35 157.3(3)
O34 C33 C35 C36 -35.2(4)
N32 C33 C35 C36 149.9(3)
O34 C33 C35 C37 88.5(4)
N32 C33 C35 C37 -86.5(3)
C36 C35 C37 C42 29.5(5)
C33 C35 C37 C42 -91.7(4)
C36 C35 C37 C38 -165.4(3)
C33 C35 C37 C38 73.5(4)
C42 C37 C38 C39 7.2(5)
C35 C37 C38 C39 -158.7(3)
C37 C38 C39 C40 -6.3(5)
C37 C38 C39 C43 163.3(3)
C38 C39 C40 C41 0.4(5)
C43 C39 C40 C41 -168.7(3)
C39 C40 C41 C42 4.5(5)
C38 C37 C42 C41 -2.1(5)
C35 C37 C42 C41 163.0(3)
C40 C41 C42 C37 -3.6(5)
C38 C39 C43 O44 36.8(4)
C40 C39 C43 O44 -154.0(3)
C38 C39 C43 C45 158.9(3)
C40 C39 C43 C45 -32.0(4)
C38 C39 C43 C27 -76.0(3)
C40 C39 C43 C27 93.1(4)
O26 C27 C43 O44 -52.2(3)
C28 C27 C43 O44 -172.0(3)
O26 C27 C43 C45 -169.6(3)
C28 C27 C43 C45 70.6(4)
O26 C27 C43 C39 66.3(3)
C28 C27 C43 C39 -53.5(4)
O44 C43 C45 C50 -110.5(4)
C39 C43 C45 C50 126.2(3)
C27 C43 C45 C50 2.8(5)
O44 C43 C45 C46 66.9(4)
C39 C43 C45 C46 -56.4(4)
C27 C43 C45 C46 -179.7(3)
C50 C45 C46 C47 -0.7(5)
C43 C45 C46 C47 -178.2(3)
C45 C46 C47 C48 1.5(5)
C46 C47 C48 C49 -1.5(5)
C47 C48 C49 C50 0.7(5)
C48 C49 C50 C45 0.1(5)
C46 C45 C50 C49 -0.1(5)
C43 C45 C50 C49 177.3(3)
C55 O51 C52 C53 -11.4(4)
C55 O51 C52 C68 -136.6(3)
O51 C52 C53 C54 -14.0(4)
C68 C52 C53 C54 107.5(3)
C52 C53 C54 C55 32.5(4)
C52 O51 C55 C54 32.6(3)
C52 O51 C55 C56 160.1(3)
C53 C54 C55 O51 -40.0(3)
C53 C54 C55 C56 -161.7(3)
O51 C55 C56 N57 -48.6(4)
C54 C55 C56 N57 70.2(4)
C55 C56 N57 C58 -86.5(4)
C56 N57 C58 O59 -17.9(5)
C56 N57 C58 C60 157.4(3)
O59 C58 C60 C61 -35.4(4)
N57 C58 C60 C61 149.1(3)
O59 C58 C60 C62 88.7(4)
N57 C58 C60 C62 -86.8(3)
C61 C60 C62 C67 28.5(5)
C58 C60 C62 C67 -92.4(4)
C61 C60 C62 C63 -165.9(3)
C58 C60 C62 C63 73.2(4)
C67 C62 C63 C64 7.8(5)
C60 C62 C63 C64 -158.4(3)
C62 C63 C64 C65 -8.0(5)
C62 C63 C64 C68 162.0(3)
C63 C64 C65 C66 1.9(5)
C68 C64 C65 C66 -167.6(3)
C64 C65 C66 C67 4.3(5)
C65 C66 C67 C62 -4.5(5)
C63 C62 C67 C66 -1.5(5)
C60 C62 C67 C66 164.0(3)
C63 C64 C68 O69 37.4(4)
C65 C64 C68 O69 -153.2(3)
C63 C64 C68 C70 159.2(3)
C65 C64 C68 C70 -31.3(4)
C63 C64 C68 C52 -75.7(4)
C65 C64 C68 C52 93.7(4)
O51 C52 C68 O69 -52.3(3)
C53 C52 C68 O69 -171.9(3)
O51 C52 C68 C64 66.9(3)
C53 C52 C68 C64 -52.6(4)
O51 C52 C68 C70 -169.1(3)
C53 C52 C68 C70 71.4(4)
O69 C68 C70 C75 -116.5(4)
C64 C68 C70 C75 119.6(4)
C52 C68 C70 C75 -3.6(5)
O69 C68 C70 C71 63.1(4)
C64 C68 C70 C71 -60.7(4)
C52 C68 C70 C71 176.1(3)
C75 C70 C71 C72 1.1(5)
C68 C70 C71 C72 -178.6(3)
C70 C71 C72 C73 -0.3(5)
C71 C72 C73 C74 -0.1(6)
C72 C73 C74 C75 -0.2(5)
C73 C74 C75 C70 1.1(5)
C71 C70 C75 C74 -1.5(5)
C68 C70 C75 C74 178.1(3)
C80 O76 C77 C78 -11.2(4)
C80 O76 C77 C93 -136.4(3)
O76 C77 C78 C79 -13.9(4)
C93 C77 C78 C79 107.8(3)
C77 C78 C79 C80 32.4(4)
C77 O76 C80 C79 32.2(4)
C77 O76 C80 C81 159.6(3)
C78 C79 C80 O76 -39.8(3)
C78 C79 C80 C81 -162.0(3)
O76 C80 C81 N82 -47.3(4)
C79 C80 C81 N82 71.6(4)
C80 C81 N82 C83 -87.4(4)
C81 N82 C83 O84 -17.1(5)
C81 N82 C83 C85 157.9(3)
O84 C83 C85 C86 -36.8(4)
N82 C83 C85 C86 148.0(3)
O84 C83 C85 C87 86.8(3)
N82 C83 C85 C87 -88.4(3)
C86 C85 C87 C92 27.3(5)
C83 C85 C87 C92 -93.6(4)
C86 C85 C87 C88 -166.2(3)
C83 C85 C87 C88 72.8(4)
C92 C87 C88 C89 8.5(5)
C85 C87 C88 C89 -158.7(3)
C87 C88 C89 C90 -7.9(5)
C87 C88 C89 C93 163.5(3)
C88 C89 C90 C91 1.2(5)
C93 C89 C90 C91 -169.7(3)
C89 C90 C91 C92 4.9(5)
C90 C91 C92 C87 -4.4(5)
C88 C87 C92 C91 -2.1(5)
C85 C87 C92 C91 164.0(3)
C88 C89 C93 O94 37.0(4)
C90 C89 C93 O94 -152.1(3)
C88 C89 C93 C95 159.2(3)
C90 C89 C93 C95 -30.0(4)
C88 C89 C93 C77 -75.1(4)
C90 C89 C93 C77 95.7(4)
O76 C77 C93 O94 -51.2(3)
C78 C77 C93 O94 -170.9(3)
O76 C77 C93 C89 67.0(3)
C78 C77 C93 C89 -52.7(4)
O76 C77 C93 C95 -167.0(3)
C78 C77 C93 C95 73.3(4)
O94 C93 C95 C100 -106.9(4)
C89 C93 C95 C100 129.2(3)
C77 C93 C95 C100 5.0(5)
O94 C93 C95 C96 68.8(4)
C89 C93 C95 C96 -55.0(4)
C77 C93 C95 C96 -179.3(3)
C100 C95 C96 C97 1.5(5)
C93 C95 C96 C97 -174.6(3)
C95 C96 C97 C98 -1.7(5)
C96 C97 C98 C99 0.8(5)
C97 C98 C99 C100 0.3(5)
C98 C99 C100 C95 -0.6(5)
C96 C95 C100 C99 -0.3(5)
C93 C95 C100 C99 175.5(3)
